data_1516981
loop_
_publ_author_name
'Damian C. Onwudiwe'
'Christien A. Strydom'
'Eric C. Hosten'

_publ_section_title
;
 Effect of methyl substituent in pyridine on the spectral and thermal
 properties of pyridyl adducts of Zn(II) and Cd(II) dithiocarbamate
;
_journal_name_full
;
Inorganica Chimica Acta
;
_journal_page_first 1
_journal_page_last 10
_journal_volume 401
_journal_year 2013
_chemical_formula_sum 'C22 H23 Cd N3 S4'
_chemical_formula_weight 570.07
_space_group_IT_number 31
_symmetry_cell_setting orthorhombic
_symmetry_space_group_name_Hall 'P 2ac -2'
_symmetry_space_group_name_H-M 'P m n 21'
_atom_sites_solution_hydrogens geom
_atom_sites_solution_primary direct
_atom_sites_solution_secondary difmap
_cell_angle_alpha 90.00
_cell_angle_beta 90.00
_cell_angle_gamma 90.00
_cell_formula_units_Z 2
_cell_length_a 16.9468(5)
_cell_length_b 8.9864(3)
_cell_length_c 8.1711(2)
_cell_measurement_temperature 200(2)
_cell_volume 1244.38(6)
_computing_structure_refinement 'SHELXL-97 (Sheldrick, 1997)'
_computing_structure_solution 'SHELXS-97 (Sheldrick, 1990)'
_diffrn_ambient_temperature 200(2)
_diffrn_measured_fraction_theta_full 0.998
_diffrn_measured_fraction_theta_max 0.998
_diffrn_radiation_monochromator graphite
_diffrn_radiation_source 'fine-focus sealed tube'
_diffrn_radiation_type MoK\a
_diffrn_radiation_wavelength 0.71073
_diffrn_reflns_av_R_equivalents 0.0414
_diffrn_reflns_av_sigmaI/netI 0.0257
_diffrn_reflns_limit_h_max 22
_diffrn_reflns_limit_h_min -22
_diffrn_reflns_limit_k_max 11
_diffrn_reflns_limit_k_min -11
_diffrn_reflns_limit_l_max 10
_diffrn_reflns_limit_l_min -10
_diffrn_reflns_number 20860
_diffrn_reflns_theta_full 28.31
_diffrn_reflns_theta_max 28.31
_diffrn_reflns_theta_min 2.40
_exptl_absorpt_coefficient_mu 1.227
_exptl_absorpt_correction_T_max 0.9334
_exptl_absorpt_correction_T_min 0.7523
_exptl_crystal_density_diffrn 1.521
_exptl_crystal_density_method 'not measured'
_exptl_crystal_F_000 576
_exptl_crystal_size_max 0.25
_exptl_crystal_size_mid 0.15
_exptl_crystal_size_min 0.06
_refine_diff_density_max 5.318
_refine_diff_density_min -1.226
_refine_diff_density_rms 0.161
_refine_ls_abs_structure_details 'Flack H D (1983), Acta Cryst. A39, 876-881'
_refine_ls_abs_structure_Flack 0.43(6)
_refine_ls_extinction_method none
_refine_ls_goodness_of_fit_ref 1.154
_refine_ls_hydrogen_treatment mixed
_refine_ls_matrix_type full
_refine_ls_number_parameters 150
_refine_ls_number_reflns 3162
_refine_ls_number_restraints 1
_refine_ls_restrained_S_all 1.154
_refine_ls_R_factor_all 0.0617
_refine_ls_R_factor_gt 0.0578
_refine_ls_shift/su_max 0.000
_refine_ls_shift/su_mean 0.000
_refine_ls_structure_factor_coef Fsqd
_refine_ls_weighting_details 'calc w=1/[\s^2^(Fo^2^)+(0.0890P)^2^+2.3296P] where P=(Fo^2^+2Fc^2^)/3'
_refine_ls_weighting_scheme calc
_refine_ls_wR_factor_gt 0.1464
_refine_ls_wR_factor_ref 0.1491
_reflns_number_gt 2964
_reflns_number_total 3162
_reflns_threshold_expression >2sigma(I)
_cod_data_source_file ICA-2013-401-1-10-1.cif
_cod_data_source_block ca099
_cod_original_sg_symbol_H-M Pmn21
_cod_database_code 1516981

loop_
_symmetry_equiv_pos_as_xyz
'x, y, z'
'-x+1/2, -y, z+1/2'
'-x, y, z'
'x+1/2, -y, z+1/2'

loop_
_atom_site_label
_atom_site_type_symbol
_atom_site_fract_x
_atom_site_fract_y
_atom_site_fract_z
_atom_site_U_iso_or_equiv
_atom_site_adp_type
_atom_site_occupancy
_atom_site_symmetry_multiplicity
_atom_site_calc_flag
_atom_site_refinement_flags
Cd1 Cd 0.0000 0.36726(5) 0.67443(9) 0.02915(16) Uani 1 2 d S
S11 S 0.11865(10) 0.4313(2) 0.8720(2) 0.0439(4) Uani 1 1 d .
S12 S 0.12436(9) 0.21546(19) 0.5976(2) 0.0372(4) Uani 1 1 d .
N1 N 0.2441(3) 0.2708(6) 0.7957(7) 0.0350(12) Uani 1 1 d .
N2 N 0.0000 0.5833(10) 0.5249(10) 0.0366(17) Uani 1 2 d S
C11 C 0.2895(3) 0.1697(6) 0.7003(9) 0.0305(15) Uani 1 1 d .
C12 C 0.3201(5) 0.2143(9) 0.5539(10) 0.0459(16) Uani 1 1 d .
H12 H 0.3103 0.3118 0.5138 0.055 Uiso 1 1 calc R
C13 C 0.3667(5) 0.1131(11) 0.4622(11) 0.055(2) Uani 1 1 d .
H13 H 0.3867 0.1417 0.3582 0.066 Uiso 1 1 calc R
C14 C 0.3830(5) -0.0259(12) 0.5231(12) 0.060(2) Uani 1 1 d .
H14 H 0.4146 -0.0935 0.4624 0.072 Uiso 1 1 calc R
C15 C 0.3524(4) -0.0669(7) 0.6762(16) 0.0528(17) Uani 1 1 d .
H15 H 0.3635 -0.1627 0.7196 0.063 Uiso 1 1 calc R
C16 C 0.3073(4) 0.0290(8) 0.7622(10) 0.0424(15) Uani 1 1 d .
H16 H 0.2873 0.0003 0.8661 0.051 Uiso 1 1 calc R
C17 C 0.1692(3) 0.3057(7) 0.7562(8) 0.0306(12) Uani 1 1 d .
C18 C 0.2838(5) 0.3403(12) 0.9376(14) 0.066(3) Uani 1 1 d .
H18A H 0.3334 0.2881 0.9599 0.099 Uiso 1 1 calc R
H18B H 0.2494 0.3337 1.0338 0.099 Uiso 1 1 calc R
H18C H 0.2948 0.4450 0.9133 0.099 Uiso 1 1 calc R
C21 C 0.0000 0.600(2) 0.3625(16) 0.066(4) Uani 1 2 d S
C22 C 0.0000 0.735(3) 0.288(2) 0.082(6) Uani 1 2 d S
H22 H 0.0000 0.7422 0.1723 0.098 Uiso 1 2 calc SR
C23 C 0.0000 0.860(3) 0.383(3) 0.107(10) Uani 1 2 d S
H23 H 0.0000 0.9553 0.3319 0.128 Uiso 1 2 calc SR
C24 C 0.0000 0.8503(15) 0.554(3) 0.086(7) Uani 1 2 d S
H24 H 0.0000 0.9363 0.6219 0.104 Uiso 1 2 calc SR
C25 C 0.0000 0.7105(12) 0.6180(17) 0.050(3) Uani 1 2 d S
H25 H 0.0000 0.7002 0.7337 0.060 Uiso 1 2 calc SR
C26 C 0.0000 0.454(3) 0.2677(17) 0.091(7) Uani 1 2 d S
H26A H -0.0475 0.4471 0.1997 0.109 Uiso 0.50 1 d PR
H26B H 0.0000 0.3718 0.3466 0.109 Uiso 1 2 d SR
H26C H 0.0470 0.4479 0.1980 0.109 Uiso 0.50 1 d PR

loop_
_atom_site_aniso_label
_atom_site_aniso_U_11
_atom_site_aniso_U_22
_atom_site_aniso_U_33
_atom_site_aniso_U_23
_atom_site_aniso_U_13
_atom_site_aniso_U_12
Cd1 0.0216(2) 0.0303(2) 0.0356(3) -0.0013(3) 0.000 0.000
S11 0.0299(8) 0.0501(10) 0.0516(10) -0.0222(8) -0.0080(7) 0.0092(7)
S12 0.0265(7) 0.0433(8) 0.0420(8) -0.0146(7) -0.0044(7) 0.0056(6)
N1 0.017(2) 0.040(3) 0.049(3) -0.007(2) -0.002(2) -0.003(2)
N2 0.024(3) 0.048(4) 0.038(4) 0.016(3) 0.000 0.000
C11 0.020(2) 0.030(2) 0.042(5) -0.001(2) -0.004(2) 0.0020(18)
C12 0.039(4) 0.043(4) 0.056(4) 0.006(3) 0.003(3) -0.007(3)
C13 0.039(4) 0.083(6) 0.045(4) -0.012(4) 0.015(4) -0.004(4)
C14 0.037(4) 0.081(6) 0.062(5) -0.028(5) -0.008(4) 0.016(4)
C15 0.042(3) 0.045(3) 0.071(5) 0.001(6) -0.018(5) 0.014(3)
C16 0.033(3) 0.044(4) 0.050(4) 0.007(3) -0.001(3) 0.009(3)
C17 0.021(3) 0.030(3) 0.040(3) 0.002(2) -0.002(2) 0.002(2)
C18 0.033(4) 0.078(6) 0.087(7) -0.040(5) -0.020(4) 0.006(4)
C21 0.029(5) 0.129(13) 0.040(6) 0.017(7) 0.000 0.000
C22 0.022(5) 0.146(17) 0.077(10) 0.074(12) 0.000 0.000
C23 0.027(6) 0.148(19) 0.15(2) 0.116(18) 0.000 0.000
C24 0.044(7) 0.041(6) 0.17(2) -0.010(9) 0.000 0.000
C25 0.047(6) 0.045(5) 0.059(6) 0.007(5) 0.000 0.000
C26 0.065(9) 0.18(2) 0.029(6) -0.010(9) 0.000 0.000

loop_
_atom_type_symbol
_atom_type_description
_atom_type_scat_dispersion_real
_atom_type_scat_dispersion_imag
_atom_type_scat_source
C C 0.0033 0.0016 'International Tables Vol C Tables 4.2.6.8 and 6.1.1.4'
H H 0.0000 0.0000 'International Tables Vol C Tables 4.2.6.8 and 6.1.1.4'
Cd Cd -0.8075 1.2024 'International Tables Vol C Tables 4.2.6.8 and 6.1.1.4'
N N 0.0061 0.0033 'International Tables Vol C Tables 4.2.6.8 and 6.1.1.4'
S S 0.1246 0.1234 'International Tables Vol C Tables 4.2.6.8 and 6.1.1.4'

loop_
_geom_angle_atom_site_label_1
_geom_angle_atom_site_label_2
_geom_angle_atom_site_label_3
_geom_angle
_geom_angle_site_symmetry_1
_geom_angle_site_symmetry_3
N2 Cd1 S12 108.48(13) . .
N2 Cd1 S12 108.48(13) . 3
S12 Cd1 S12 109.06(7) . 3
N2 Cd1 S11 98.11(16) . 3
S12 Cd1 S11 151.99(7) . 3
S12 Cd1 S11 69.10(5) 3 3
N2 Cd1 S11 98.12(16) . .
S12 Cd1 S11 69.10(5) . .
S12 Cd1 S11 151.99(7) 3 .
S11 Cd1 S11 99.10(8) 3 .
C17 S11 Cd1 84.2(2) . .
C17 S12 Cd1 85.9(2) . .
C17 N1 C11 121.8(6) . .
C17 N1 C18 121.2(6) . .
C11 N1 C18 117.0(6) . .
C21 N2 C25 117.0(12) . .
C21 N2 Cd1 128.8(11) . .
C25 N2 Cd1 114.2(7) . .
C12 C11 C16 120.2(7) . .
C12 C11 N1 119.9(6) . .
C16 C11 N1 119.8(7) . .
C11 C12 C13 119.1(7) . .
C11 C12 H12 120.5 . .
C13 C12 H12 120.5 . .
C14 C13 C12 120.3(8) . .
C14 C13 H13 119.8 . .
C12 C13 H13 119.8 . .
C13 C14 C15 119.1(8) . .
C13 C14 H14 120.4 . .
C15 C14 H14 120.4 . .
C16 C15 C14 120.4(8) . .
C16 C15 H15 119.8 . .
C14 C15 H15 119.8 . .
C15 C16 C11 120.8(8) . .
C15 C16 H16 119.6 . .
C11 C16 H16 119.6 . .
N1 C17 S11 119.7(5) . .
N1 C17 S12 119.4(5) . .
S11 C17 S12 120.8(3) . .
N1 C18 H18A 109.5 . .
N1 C18 H18B 109.5 . .
H18A C18 H18B 109.5 . .
N1 C18 H18C 109.5 . .
H18A C18 H18C 109.5 . .
H18B C18 H18C 109.5 . .
N2 C21 C22 123.2(18) . .
N2 C21 C26 113.9(14) . .
C22 C21 C26 122.9(15) . .
C21 C22 C23 118.9(16) . .
C21 C22 H22 120.5 . .
C23 C22 H22 120.6 . .
C22 C23 C24 120.8(15) . .
C22 C23 H23 119.6 . .
C24 C23 H23 119.6 . .
C25 C24 C23 116.1(18) . .
C25 C24 H24 121.9 . .
C23 C24 H24 121.9 . .
C24 C25 N2 123.9(15) . .
C24 C25 H25 118.1 . .
N2 C25 H25 118.1 . .
C21 C26 H26A 110.0 . .
C21 C26 H26B 108.4 . .
H26A C26 H26B 109.0 . .
C21 C26 H26C 110.0 . .
H26A C26 H26C 109.5 . .
H26B C26 H26C 109.9 . .

loop_
_geom_bond_atom_site_label_1
_geom_bond_atom_site_label_2
_geom_bond_distance
_geom_bond_site_symmetry_2
Cd1 N2 2.293(8) .
Cd1 S12 2.5877(16) .
Cd1 S12 2.5878(16) 3
Cd1 S11 2.6423(18) 3
Cd1 S11 2.6423(18) .
S11 C17 1.704(7) .
S12 C17 1.708(7) .
N1 C17 1.347(8) .
N1 C11 1.423(8) .
N1 C18 1.478(10) .
N2 C21 1.336(15) .
N2 C25 1.373(16) .
C11 C12 1.364(11) .
C11 C16 1.395(9) .
C12 C13 1.418(12) .
C12 H12 0.9500 .
C13 C14 1.373(15) .
C13 H13 0.9500 .
C14 C15 1.404(16) .
C14 H14 0.9500 .
C15 C16 1.349(12) .
C15 H15 0.9500 .
C16 H16 0.9500 .
C18 H18A 0.9800 .
C18 H18B 0.9800 .
C18 H18C 0.9800 .
C21 C22 1.35(2) .
C21 C26 1.53(3) .
C22 C23 1.37(3) .
C22 H22 0.9500 .
C23 C24 1.40(3) .
C23 H23 0.9500 .
C24 C25 1.360(19) .
C24 H24 0.9500 .
C25 H25 0.9500 .
C26 H26A 0.9800 .
C26 H26B 0.9800 .
C26 H26C 0.9801 .

loop_
_geom_hbond_atom_site_label_D
_geom_hbond_atom_site_label_H
_geom_hbond_atom_site_label_A
_geom_hbond_distance_DH
_geom_hbond_distance_HA
_geom_hbond_distance_DA
_geom_hbond_angle_DHA
_geom_hbond_site_symmetry_A
C12 H12 S11 0.95 2.85 3.664(8) 144.4 2_564

loop_
_geom_torsion_atom_site_label_1
_geom_torsion_atom_site_label_2
_geom_torsion_atom_site_label_3
_geom_torsion_atom_site_label_4
_geom_torsion
_geom_torsion_site_symmetry_1
N2 Cd1 S11 C17 -106.4(3) .
S12 Cd1 S11 C17 0.3(2) .
S12 Cd1 S11 C17 91.8(2) 3
S11 Cd1 S11 C17 153.9(2) 3
N2 Cd1 S12 C17 91.5(3) .
S12 Cd1 S12 C17 -150.5(2) 3
S11 Cd1 S12 C17 -69.4(3) 3
S11 Cd1 S12 C17 -0.3(2) .
S12 Cd1 N2 C21 59.17(8) .
S12 Cd1 N2 C21 -59.17(8) 3
S11 Cd1 N2 C21 -129.76(5) 3
S11 Cd1 N2 C21 129.76(5) .
S12 Cd1 N2 C25 -120.83(8) .
S12 Cd1 N2 C25 120.83(8) 3
S11 Cd1 N2 C25 50.24(5) 3
S11 Cd1 N2 C25 -50.24(5) .
C17 N1 C11 C12 75.5(8) .
C18 N1 C11 C12 -102.4(9) .
C17 N1 C11 C16 -109.0(8) .
C18 N1 C11 C16 73.1(9) .
C16 C11 C12 C13 3.1(11) .
N1 C11 C12 C13 178.6(7) .
C11 C12 C13 C14 -2.3(12) .
C12 C13 C14 C15 0.6(13) .
C13 C14 C15 C16 0.2(12) .
C14 C15 C16 C11 0.6(12) .
C12 C11 C16 C15 -2.3(11) .
N1 C11 C16 C15 -177.8(7) .
C11 N1 C17 S11 -178.3(5) .
C18 N1 C17 S11 -0.4(10) .
C11 N1 C17 S12 5.5(9) .
C18 N1 C17 S12 -176.6(7) .
Cd1 S11 C17 N1 -176.7(5) .
Cd1 S11 C17 S12 -0.5(4) .
Cd1 S12 C17 N1 176.7(5) .
Cd1 S12 C17 S11 0.5(4) .
C25 N2 C21 C22 0.000(8) .
Cd1 N2 C21 C22 180.000(7) .
C25 N2 C21 C26 180.000(4) .
Cd1 N2 C21 C26 0.000(6) .
N2 C21 C22 C23 0.000(10) .
C26 C21 C22 C23 180.000(11) .
C21 C22 C23 C24 0.000(11) .
C22 C23 C24 C25 0.000(12) .
C23 C24 C25 N2 0.000(8) .
C21 N2 C25 C24 0.000(8) .
Cd1 N2 C25 C24 180.000(7) .
